data_7713027
loop_
_publ_author_name
'Trang, Christina D. M.'
'Saal, Thomas'
'Inkpen , Michael Stephen'

_publ_section_title
;
 Methyldisulfide groups enable the direct connection of air-stable metal
 bis(terpyridine) complexes to gold surfaces
;
_journal_name_full 'Dalton Transactions'
_journal_paper_doi 10.1039/D3DT00955F
_journal_year 2023
_chemical_formula_moiety 'C32 H26 Fe N6 S4, 2(F6 P),C2 H3 N [+ solvent]'
_chemical_formula_sum 'C34 H29 F12 Fe N7 P2 S4'
_chemical_formula_weight 1009.67
_chemical_name_common 'FeSS, [Fe(tpySS)2](PF6)2'
_chemical_name_systematic Iron(II)-bis(4?-(methyldisulfide)-2,2?:6?,2??-terpyridine)
_space_group_crystal_system monoclinic
_space_group_IT_number 4
_space_group_name_Hall 'P 2yb'
_space_group_name_H-M_alt 'P 1 21 1'
_atom_sites_solution_hydrogens geom
_audit_update_record
;
2022-11-18 deposited with the CCDC.	2023-05-12 downloaded from the CCDC.
;
_cell_angle_alpha 90
_cell_angle_beta 92.314(2)
_cell_angle_gamma 90
_cell_formula_units_Z 4
_cell_length_a 8.7953(2)
_cell_length_b 33.8428(8)
_cell_length_c 14.0963(3)
_cell_measurement_reflns_used 5578
_cell_measurement_temperature 100.(2)
_cell_measurement_theta_max 69.4580
_cell_measurement_theta_min 3.3988
_cell_volume 4192.45(16)
_computing_cell_refinement 'APEX2 v2014.11-0 (Bruker AXS, 2014)'
_computing_data_collection 'Bruker Instrument Service v2012.12.0.3 (Bruker AXS, 2012'
_computing_data_reduction 'SAINT V8.34A (Bruker AXS, 2013)'
_computing_molecular_graphics 'shelXle (C.B. Huebschle, rev 882)'
_computing_structure_refinement 'SHELXL-2017/1 (Sheldrick, 2017)'
_computing_structure_solution 'SHELXT 2014/5 (Sheldrick, 2014)'
_diffrn_ambient_temperature 100.(2)
_diffrn_detector_area_resol_mean 8.3333
_diffrn_measured_fraction_theta_full 0.981
_diffrn_measured_fraction_theta_max 0.981
_diffrn_measurement_device_type 'Bruker APEX II CCD'
_diffrn_measurement_method 'omega- and phi-scans'
_diffrn_radiation_monochromator 'multi-layer optics'
_diffrn_radiation_type 'CuK\a '
_diffrn_radiation_wavelength 1.54178
_diffrn_reflns_av_R_equivalents 0.1455
_diffrn_reflns_av_unetI/netI 0.1081
_diffrn_reflns_limit_h_max 10
_diffrn_reflns_limit_h_min -10
_diffrn_reflns_limit_k_max 40
_diffrn_reflns_limit_k_min 0
_diffrn_reflns_limit_l_max 17
_diffrn_reflns_limit_l_min 0
_diffrn_reflns_number 7951
_diffrn_reflns_theta_full 70.07
_diffrn_reflns_theta_max 70.07
_diffrn_reflns_theta_min 2.61
_diffrn_source 'IuS microsource'
_exptl_absorpt_coefficient_mu 6.322
_exptl_absorpt_correction_T_max 0.753299
_exptl_absorpt_correction_T_min 0.527141
_exptl_absorpt_correction_type multi-scan
_exptl_absorpt_process_details 'SADABS 2014/5 (Bruker AXS)'
_exptl_crystal_colour 'clear red'
_exptl_crystal_density_diffrn 1.600
_exptl_crystal_density_method 'not measured'
_exptl_crystal_description prism
_exptl_crystal_F_000 2128
_exptl_crystal_size_max 0.270
_exptl_crystal_size_mid 0.183
_exptl_crystal_size_min 0.044
_platon_squeeze_details
;
The unit cell contains 4 acetonitrile molecules which have been treated as a 
diffuse contribution to the overall scattering without specific atom positions by 
SQUEEZE/PLATON.
;
_refine_diff_density_max 0.540
_refine_diff_density_min -0.453
_refine_ls_abs_structure_details
;

Refined as an inversion twin.
;
_refine_ls_abs_structure_Flack 0.490(16)
_refine_ls_extinction_method none
_refine_ls_goodness_of_fit_ref 1.037
_refine_ls_hydrogen_treatment constr
_refine_ls_matrix_type full
_refine_ls_number_parameters 1118
_refine_ls_number_reflns 7951
_refine_ls_number_restraints 101
_refine_ls_restrained_S_all 1.036
_refine_ls_R_factor_all 0.0807
_refine_ls_R_factor_gt 0.0618
_refine_ls_shift/su_max 0.010
_refine_ls_shift/su_mean 0.000
_refine_ls_structure_factor_coef Fsqd
_refine_ls_weighting_details 'w=1/[\s^2^(Fo^2^)+(0.0535P)^2^+11.3694P] where P=(Fo^2^+2Fc^2^)/3'
_refine_ls_weighting_scheme calc
_refine_ls_wR_factor_gt 0.1342
_refine_ls_wR_factor_ref 0.1416
_reflns_number_gt 6858
_reflns_number_total 7951
_reflns_threshold_expression 'I > 2\s(I)'
_cod_data_source_file d3dt00955f2.cif
_cod_data_source_block C32H26F12FeN6P2S4
_cod_database_code 7713027
_platon_squeeze_void_probe_radius 1.20

loop_
_space_group_symop_operation_xyz
'x, y, z'
'-x, y+1/2, -z'

loop_
_atom_site_type_symbol
_atom_site_label
_atom_site_fract_x
_atom_site_fract_y
_atom_site_fract_z
_atom_site_U_iso_or_equiv
_atom_site_adp_type
_atom_site_calc_flag
_atom_site_refinement_flags_adp
_atom_site_refinement_flags_occupancy
_atom_site_refinement_flags_posn
_atom_site_occupancy
_atom_site_disorder_assembly
_atom_site_disorder_group
Fe Fe1 0.59945(14) 0.35863(6) 0.95509(8) 0.0159(3) Uani d . . . 1.0 . .
S S1 0.4793(3) 0.17358(7) 0.90145(15) 0.0258(5) Uani d . . . 1.0 . .
S S2 0.3707(3) 0.16516(7) 0.77311(16) 0.0277(5) Uani d . . . 1.0 . .
S S3 0.7889(3) 0.54060(7) 0.99420(17) 0.0309(5) Uani d . . . 1.0 . .
S S4 0.6208(3) 0.57000(7) 1.05937(17) 0.0319(5) Uani d . . . 1.0 . .
N N1 0.6760(8) 0.3387(2) 1.0801(5) 0.0196(15) Uani d . . . 1.0 . .
N N2 0.5527(8) 0.3050(2) 0.9394(5) 0.0213(16) Uani d . . . 1.0 . .
N N3 0.5110(7) 0.3606(2) 0.8255(5) 0.0180(14) Uani d . . . 1.0 . .
N N4 0.4070(7) 0.3787(2) 1.0100(5) 0.0180(15) Uani d . . . 1.0 . .
N N5 0.6508(8) 0.4121(2) 0.9684(5) 0.0198(15) Uani d . . . 1.0 . .
N N6 0.8046(7) 0.3571(2) 0.9005(4) 0.0211(15) Uani d . . . 1.0 . .
C C1 0.7379(9) 0.3598(3) 1.1524(6) 0.0216(18) Uani d . . . 1.0 . .
H H1 0.744851 0.387635 1.145483 0.026 Uiso calc U . R 1.0 . .
C C2 0.7914(10) 0.3431(3) 1.2352(6) 0.028(2) Uani d . . . 1.0 . .
H H2 0.834084 0.359218 1.284682 0.034 Uiso calc U . R 1.0 . .
C C3 0.7831(10) 0.3022(3) 1.2468(6) 0.025(2) Uani d . . . 1.0 . .
H H3 0.82038 0.289926 1.303671 0.03 Uiso calc U . R 1.0 . .
C C4 0.7183(9) 0.2798(3) 1.1724(6) 0.0202(19) Uani d . . . 1.0 . .
H H4 0.71023 0.251935 1.177344 0.024 Uiso calc U . R 1.0 . .
C C5 0.6660(9) 0.2994(3) 1.0909(6) 0.0187(18) Uani d . . . 1.0 . .
C C6 0.5923(9) 0.2787(2) 1.0090(6) 0.0166(17) Uani d U . . 1.0 . .
C C7 0.5691(9) 0.2390(3) 0.9972(6) 0.0188(18) Uani d U . . 1.0 . .
H H7 0.59843 0.221055 1.046419 0.023 Uiso calc U . R 1.0 . .
C C8 0.5003(8) 0.2249(3) 0.9103(6) 0.0199(17) Uani d U . . 1.0 . .
C C9 0.4587(9) 0.2528(3) 0.8401(6) 0.0222(18) Uani d U . . 1.0 . .
H H9 0.411357 0.244591 0.78168 0.027 Uiso calc U . R 1.0 . .
C C10 0.4870(9) 0.2919(3) 0.8569(6) 0.0190(18) Uani d U . . 1.0 . .
C C11 0.4622(8) 0.3250(3) 0.7887(5) 0.0158(17) Uani d . . . 1.0 . .
C C12 0.4006(9) 0.3210(3) 0.6966(5) 0.0190(18) Uani d . . . 1.0 . .
H H12 0.367308 0.296066 0.672638 0.023 Uiso calc U . R 1.0 . .
C C13 0.3898(10) 0.3548(3) 0.6413(6) 0.0245(19) Uani d . . . 1.0 . .
H H13 0.347755 0.353016 0.578259 0.029 Uiso calc U . R 1.0 . .
C C14 0.4388(10) 0.3910(3) 0.6755(6) 0.024(2) Uani d . . . 1.0 . .
H H14 0.432363 0.414105 0.637239 0.029 Uiso calc U . R 1.0 . .
C C15 0.4983(9) 0.3923(3) 0.7692(5) 0.0188(18) Uani d . . . 1.0 . .
H H15 0.531439 0.417114 0.794105 0.023 Uiso calc U . R 1.0 . .
C C16 0.1757(11) 0.1743(4) 0.7991(8) 0.043(3) Uani d . . . 1.0 . .
H H16A 0.115432 0.177631 0.739612 0.064 Uiso calc U . R 1.0 . .
H H16B 0.169208 0.198447 0.837233 0.064 Uiso calc U . R 1.0 . .
H H16C 0.136008 0.151959 0.834603 0.064 Uiso calc U . R 1.0 . .
C C17 0.2821(9) 0.3577(3) 1.0262(5) 0.0188(17) Uani d . . . 1.0 . .
H H17 0.280026 0.330372 1.011068 0.023 Uiso calc U . R 1.0 . .
C C18 0.1564(10) 0.3748(3) 1.0644(6) 0.0225(19) Uani d . . . 1.0 . .
H H18 0.069547 0.359236 1.076651 0.027 Uiso calc U . R 1.0 . .
C C19 0.1569(10) 0.4148(3) 1.0847(6) 0.024(2) Uani d . . . 1.0 . .
H H19 0.070119 0.427103 1.109714 0.029 Uiso calc U . R 1.0 . .
C C20 0.2865(9) 0.4363(3) 1.0679(6) 0.030(2) Uani d . . . 1.0 . .
H H20 0.291321 0.463683 1.082789 0.036 Uiso calc U . R 1.0 . .
C C21 0.4079(9) 0.4178(3) 1.0295(6) 0.0179(17) Uani d . . . 1.0 . .
C C22 0.5515(9) 0.4383(3) 1.0055(6) 0.027(2) Uani d . . . 1.0 . .
C C23 0.5863(10) 0.4778(3) 1.0153(6) 0.0213(18) Uani d . . . 1.0 . .
H H23 0.51577 0.495437 1.042135 0.026 Uiso calc U . R 1.0 . .
C C24 0.7259(9) 0.4918(3) 0.9855(5) 0.0202(18) Uani d . . . 1.0 . .
C C25 0.8273(10) 0.4642(3) 0.9460(6) 0.0211(18) Uani d . . . 1.0 . .
H H25 0.923504 0.472786 0.925536 0.025 Uiso calc U . R 1.0 . .
C C26 0.7867(9) 0.4254(2) 0.9372(5) 0.0172(17) Uani d U . . 1.0 . .
C C27 0.8715(9) 0.3937(3) 0.8946(5) 0.0166(17) Uani d U . . 1.0 . .
C C28 1.0064(9) 0.3988(3) 0.8470(6) 0.0236(18) Uani d U . . 1.0 . .
H H28 1.049309 0.424365 0.840445 0.028 Uiso calc U . R 1.0 . .
C C29 1.0767(10) 0.3660(3) 0.8097(6) 0.0268(19) Uani d U . . 1.0 . .
H H29 1.169398 0.368685 0.777986 0.032 Uiso calc U . R 1.0 . .
C C30 1.0101(10) 0.3291(3) 0.8191(6) 0.0247(19) Uani d U . . 1.0 . .
H H30 1.057283 0.306323 0.794096 0.03 Uiso calc U . R 1.0 . .
C C31 0.8755(9) 0.3256(3) 0.8648(6) 0.0215(17) Uani d U . . 1.0 . .
H H31 0.831344 0.300169 0.871299 0.026 Uiso calc U . R 1.0 . .
C C45 0.6639(12) 0.5585(3) 1.1828(7) 0.037(2) Uani d . . . 1.0 . .
H H45A 0.657426 0.529888 1.192287 0.055 Uiso calc U . R 1.0 . .
H H45B 0.590634 0.571832 1.222454 0.055 Uiso calc U . R 1.0 . .
H H45C 0.766976 0.567594 1.200461 0.055 Uiso calc U . R 1.0 . .
P P1 0.0895(2) 0.24728(7) 1.04143(16) 0.0226(5) Uani d . . . 1.0 . .
F F1 -0.0597(6) 0.23316(19) 0.9824(5) 0.0459(16) Uani d . . . 1.0 . .
F F2 0.2403(6) 0.26223(18) 1.0991(4) 0.0387(14) Uani d . . . 1.0 . .
F F3 0.0211(7) 0.23131(19) 1.1376(4) 0.0414(14) Uani d . . . 1.0 . .
F F4 0.1688(6) 0.20552(16) 1.0253(4) 0.0315(12) Uani d . . . 1.0 . .
F F5 0.1599(6) 0.26382(18) 0.9462(4) 0.0378(14) Uani d . . . 1.0 . .
F F6 0.0124(5) 0.28951(16) 1.0576(4) 0.0269(11) Uani d . . . 1.0 . .
Fe Fe2 0.41981(14) 0.64438(7) 0.53688(9) 0.0179(3) Uani d . . . 1.0 . .
C C40 0.3187(15) 0.5114(4) 0.5020(8) 0.050(3) Uani d . . . 1.0 . .
S S5 0.251(2) 0.4614(3) 0.5074(8) 0.049(3) Uani d U P . 0.60(3) A 1
S S6 0.409(2) 0.4338(3) 0.4301(6) 0.055(3) Uani d U P . 0.60(3) A 1
C C62 0.329(4) 0.4402(8) 0.3103(15) 0.061(7) Uani d U P . 0.60(3) A 1
H H62A 0.265144 0.463986 0.307701 0.092 Uiso calc U P R 0.60(3) A 1
H H62B 0.266287 0.417116 0.292686 0.092 Uiso calc U P R 0.60(3) A 1
H H62C 0.410978 0.442898 0.265993 0.092 Uiso calc U P R 0.60(3) A 1
S S6B 0.482(3) 0.4346(3) 0.4221(9) 0.042(3) Uani d U P . 0.40(3) A 2
S S5B 0.2978(19) 0.4591(4) 0.4807(15) 0.041(3) Uani d U P . 0.40(3) A 2
C C62B 0.435(5) 0.4383(10) 0.298(2) 0.054(9) Uani d U P . 0.40(3) A 2
H H62D 0.360881 0.417719 0.279289 0.081 Uiso calc U P R 0.40(3) A 2
H H62E 0.526933 0.434849 0.261555 0.081 Uiso calc U P R 0.40(3) A 2
H H62F 0.390632 0.464346 0.283673 0.081 Uiso calc U P R 0.40(3) A 2
S S7 0.5236(2) 0.82866(7) 0.61094(15) 0.0250(5) Uani d . . . 1.0 . .
S S8 0.6274(3) 0.83472(7) 0.74126(15) 0.0255(5) Uani d . . . 1.0 . .
N N7 0.6108(8) 0.6280(2) 0.4799(5) 0.0247(17) Uani d . . . 1.0 . .
N N8 0.3758(9) 0.5906(3) 0.5189(5) 0.0293(19) Uani d . . . 1.0 . .
N N9 0.2152(7) 0.6432(2) 0.5911(5) 0.0210(15) Uani d . . . 1.0 . .
N N10 0.3380(7) 0.6660(2) 0.4146(5) 0.0193(15) Uani d . . . 1.0 . .
N N11 0.4619(7) 0.6978(2) 0.5596(5) 0.0205(16) Uani d . . . 1.0 . .
N N12 0.5157(7) 0.6404(2) 0.6670(5) 0.0213(15) Uani d . . . 1.0 . .
C C02U 0.8674(13) 0.5950(4) 0.4017(7) 0.046(3) Uani d . . . 1.0 . .
H H02U 0.955223 0.584007 0.374665 0.055 Uiso calc U . R 1.0 . .
C C32 0.8644(10) 0.6344(4) 0.4256(6) 0.034(3) Uani d . . . 1.0 . .
H H32 0.949192 0.650966 0.415199 0.04 Uiso calc U . R 1.0 . .
C C33 0.1386(10) 0.6732(3) 0.6276(6) 0.026(2) Uani d . . . 1.0 . .
H H33 0.180877 0.698944 0.623711 0.031 Uiso calc U . R 1.0 . .
C C34 0.0009(11) 0.6689(4) 0.6707(7) 0.040(3) Uani d . . . 1.0 . .
H H34 -0.051783 0.690943 0.695092 0.048 Uiso calc U . R 1.0 . .
C C35 -0.0560(11) 0.6311(4) 0.6767(7) 0.038(3) Uani d U . . 1.0 . .
H H35 -0.147732 0.626521 0.708256 0.045 Uiso calc U . R 1.0 . .
C C36 0.0178(10) 0.6003(3) 0.6378(7) 0.034(2) Uani d . . . 1.0 . .
H H36 -0.024402 0.574493 0.640074 0.041 Uiso calc U . R 1.0 . .
C C37 0.1533(10) 0.6063(3) 0.5953(6) 0.026(2) Uani d U . . 1.0 . .
C C38 0.2443(10) 0.5753(3) 0.5522(6) 0.028(2) Uani d U . . 1.0 . .
C C39 0.2130(13) 0.5356(3) 0.5447(8) 0.040(3) Uani d . . . 1.0 . .
H H39 0.121806 0.524937 0.567973 0.048 Uiso calc U . R 1.0 . .
C C41 0.4497(12) 0.5271(3) 0.4684(7) 0.034(2) Uani d U . . 1.0 . .
H H41 0.520592 0.510753 0.437936 0.041 Uiso calc U . R 1.0 . .
C C42 0.4770(11) 0.5667(3) 0.4792(6) 0.026(2) Uani d . . . 1.0 . .
C C43 0.6150(11) 0.5889(3) 0.4561(6) 0.032(2) Uani d . . . 1.0 . .
C C44 0.7416(12) 0.5711(3) 0.4171(7) 0.039(3) Uani d U . . 1.0 . .
H H44 0.741913 0.54379 0.40166 0.047 Uiso calc U . R 1.0 . .
C C46 0.7346(10) 0.6492(3) 0.4653(6) 0.029(2) Uani d . . . 1.0 . .
H H46 0.734104 0.676266 0.483086 0.035 Uiso calc U . R 1.0 . .
C C47 0.2756(9) 0.6458(3) 0.3414(6) 0.0237(19) Uani d . . . 1.0 . .
H H47 0.271122 0.617791 0.34504 0.028 Uiso calc U . R 1.0 . .
C C48 0.2172(9) 0.6646(3) 0.2601(5) 0.0206(18) Uani d . . . 1.0 . .
H H48 0.17321 0.649561 0.209104 0.025 Uiso calc U . R 1.0 . .
C C49 0.2239(9) 0.7052(3) 0.2544(6) 0.0228(19) Uani d . . . 1.0 . .
H H49 0.181973 0.718397 0.199991 0.027 Uiso calc U . R 1.0 . .
C C50 0.2911(9) 0.7264(3) 0.3274(6) 0.0204(18) Uani d U . . 1.0 . .
H H50 0.299329 0.754317 0.323629 0.024 Uiso calc U . R 1.0 . .
C C51 0.3477(9) 0.7058(3) 0.4082(5) 0.0172(17) Uani d . . . 1.0 . .
C C52 0.4168(9) 0.7257(3) 0.4929(5) 0.0181(18) Uani d . . . 1.0 . .
C C53 0.4345(9) 0.7652(3) 0.5108(6) 0.0191(18) Uani d . . . 1.0 . .
H H53 0.401606 0.784201 0.464902 0.023 Uiso calc U . R 1.0 . .
C C54 0.5013(10) 0.7771(3) 0.5970(6) 0.025(2) Uani d . . . 1.0 . .
C C55 0.5450(9) 0.7492(3) 0.6642(5) 0.0198(18) Uani d . . . 1.0 . .
H H55 0.589691 0.757238 0.723549 0.024 Uiso calc U . R 1.0 . .
C C56 0.5236(8) 0.7096(3) 0.6446(5) 0.0155(17) Uani d . . . 1.0 . .
C C57 0.5571(9) 0.6755(3) 0.7059(6) 0.0216(19) Uani d . . . 1.0 . .
C C58 0.6210(10) 0.6774(3) 0.7966(6) 0.025(2) Uani d . . . 1.0 . .
H H58 0.649181 0.702305 0.822872 0.03 Uiso calc U . R 1.0 . .
C C59 0.6447(9) 0.6434(3) 0.8500(5) 0.0220(18) Uani d . . . 1.0 . .
H H59 0.688456 0.644538 0.912659 0.026 Uiso calc U . R 1.0 . .
C C60 0.6020(9) 0.6076(3) 0.8084(6) 0.0228(19) Uani d . . . 1.0 . .
H H60 0.616663 0.583668 0.842725 0.027 Uiso calc U . R 1.0 . .
C C61 0.5375(10) 0.6068(3) 0.7160(6) 0.0224(19) Uani d . . . 1.0 . .
H H61 0.508882 0.582233 0.687838 0.027 Uiso calc U . R 1.0 . .
C C63 0.8243(11) 0.8234(4) 0.7160(7) 0.038(3) Uani d . . . 1.0 . .
H H63A 0.830859 0.796359 0.691814 0.057 Uiso calc U . R 1.0 . .
H H63B 0.888034 0.825943 0.774331 0.057 Uiso calc U . R 1.0 . .
H H63C 0.85998 0.841924 0.668216 0.057 Uiso calc U . R 1.0 . .
P P2 0.7622(3) 0.49524(8) 0.67685(18) 0.0302(6) Uani d . . . 1.0 . .
F F7 0.7312(9) 0.5375(2) 0.6283(6) 0.073(2) Uani d . . . 1.0 . .
F F8 0.7925(9) 0.4543(2) 0.7264(5) 0.067(2) Uani d . . . 1.0 . .
F F9 0.6527(10) 0.4742(2) 0.6017(6) 0.089(3) Uani d . . . 1.0 . .
F F10 0.6314(10) 0.5024(3) 0.7468(8) 0.117(4) Uani d . . . 1.0 . .
F F12 0.8971(9) 0.4887(3) 0.6095(6) 0.091(3) Uani d . . . 1.0 . .
F F017 0.8751(8) 0.5172(2) 0.7506(4) 0.065(2) Uani d . . . 1.0 . .
P P3 0.1901(3) 0.54796(8) 0.17845(17) 0.0346(6) Uani d . . . 1.0 . .
F F13 0.1893(8) 0.5442(2) 0.0647(4) 0.0542(16) Uani d . . . 1.0 . .
F F14 0.1930(7) 0.55223(18) 0.2923(4) 0.0440(14) Uani d . . . 1.0 . .
F F15 0.0805(7) 0.51165(18) 0.1835(4) 0.0485(15) Uani d . . . 1.0 . .
F F16 0.3328(7) 0.51953(18) 0.1859(5) 0.0501(15) Uani d . . . 1.0 . .
F F17 0.3038(6) 0.58550(18) 0.1725(4) 0.0454(14) Uani d . . . 1.0 . .
F F18 0.0492(6) 0.57797(18) 0.1697(4) 0.0471(14) Uani d . . . 1.0 . .
P P4 -0.0716(3) 0.75975(9) 0.46196(18) 0.0367(7) Uani d . . . 1.0 . .
F F19 -0.2109(10) 0.7442(2) 0.3921(6) 0.082(3) Uani d . . . 1.0 . .
F F20 0.0606(8) 0.7736(3) 0.5318(6) 0.074(2) Uani d . . . 1.0 . .
F F21 0.0104(7) 0.7182(2) 0.4481(4) 0.0500(17) Uani d . . . 1.0 . .
F F22 -0.1552(8) 0.7417(2) 0.5498(5) 0.066(2) Uani d . . . 1.0 . .
F F23 -0.1553(7) 0.8011(2) 0.4753(5) 0.0504(17) Uani d . . . 1.0 . .
F F24 0.0078(12) 0.7775(2) 0.3741(6) 0.101(4) Uani d . . . 1.0 . .
N N13 0.2759(13) 0.4676(4) -0.1662(9) 0.074(4) Uani d . . . 1.0 . .
C C64 0.2398(19) 0.5435(5) -0.1602(10) 0.084(5) Uani d . . . 1.0 . .
H H64A 0.135441 0.548758 -0.141853 0.127 Uiso calc U . R 1.0 . .
H H64B 0.256316 0.555515 -0.222155 0.127 Uiso calc U . R 1.0 . .
H H64C 0.311671 0.554695 -0.112622 0.127 Uiso calc U . R 1.0 . .
C C65 0.2632(14) 0.5013(4) -0.1661(9) 0.050(3) Uani d . . . 1.0 . .
N N16 0.2696(10) 0.6626(4) 0.8487(8) 0.060(3) Uani d . . . 1.0 . .
C C70 0.0881(15) 0.6328(4) 0.9718(11) 0.068(4) Uani d . . . 1.0 . .
H H70A 0.145583 0.627777 1.031565 0.102 Uiso calc U . R 1.0 . .
H H70B 0.043431 0.607968 0.947928 0.102 Uiso calc U . R 1.0 . .
H H70C 0.006803 0.651846 0.982641 0.102 Uiso calc U . R 1.0 . .
C C71 0.1884(11) 0.6484(3) 0.9030(7) 0.038(2) Uani d . . . 1.0 . .

loop_
_atom_site_aniso_label
_atom_site_aniso_U_11
_atom_site_aniso_U_22
_atom_site_aniso_U_33
_atom_site_aniso_U_12
_atom_site_aniso_U_13
_atom_site_aniso_U_23
Fe1 0.0159(7) 0.0161(7) 0.0159(6) -0.0001(5) 0.0007(5) -0.0007(5)
S1 0.0315(13) 0.0184(12) 0.0276(11) -0.0005(9) 0.0030(9) -0.0003(9)
S2 0.0288(13) 0.0262(13) 0.0284(11) -0.0041(9) 0.0053(9) -0.0051(10)
S3 0.0398(14) 0.0205(13) 0.0324(12) -0.0057(9) -0.0008(9) -0.0010(9)
S4 0.0455(14) 0.0204(13) 0.0293(11) 0.0034(10) -0.0031(10) -0.0017(10)
N1 0.023(4) 0.019(4) 0.017(3) 0.000(3) 0.000(3) -0.008(3)
N2 0.011(4) 0.036(5) 0.017(3) 0.010(3) 0.000(3) -0.002(3)
N3 0.010(3) 0.020(4) 0.024(3) 0.002(3) 0.001(2) 0.003(3)
N4 0.012(4) 0.025(4) 0.016(3) 0.002(3) -0.003(2) 0.003(3)
N5 0.015(4) 0.028(4) 0.017(3) 0.004(3) 0.002(3) 0.004(3)
N6 0.018(4) 0.028(4) 0.017(3) 0.003(3) -0.003(3) 0.003(3)
C1 0.019(4) 0.025(5) 0.021(4) -0.004(4) 0.002(3) -0.001(4)
C2 0.016(5) 0.045(7) 0.022(4) -0.004(4) -0.001(3) -0.003(4)
C3 0.017(5) 0.039(6) 0.018(4) -0.002(4) -0.001(3) -0.003(4)
C4 0.009(4) 0.033(6) 0.019(4) 0.001(3) 0.004(3) -0.001(4)
C5 0.013(4) 0.025(5) 0.018(4) 0.000(3) -0.003(3) -0.005(3)
C6 0.015(4) 0.015(4) 0.019(4) 0.000(3) 0.000(3) -0.003(3)
C7 0.016(4) 0.020(5) 0.020(4) -0.001(3) 0.000(3) 0.002(3)
C8 0.005(4) 0.027(4) 0.027(4) 0.003(3) 0.000(3) -0.002(3)
C9 0.015(4) 0.025(5) 0.027(4) -0.010(3) -0.001(3) -0.008(3)
C10 0.021(5) 0.015(4) 0.022(4) 0.002(3) 0.010(3) 0.002(3)
C11 0.011(4) 0.018(5) 0.019(4) 0.001(3) 0.001(3) -0.009(3)
C12 0.020(5) 0.022(5) 0.014(4) 0.007(3) -0.005(3) -0.004(3)
C13 0.031(5) 0.022(5) 0.022(4) -0.004(4) 0.008(3) -0.003(4)
C14 0.028(5) 0.027(5) 0.018(4) 0.007(4) 0.001(3) 0.010(4)
C15 0.016(4) 0.024(5) 0.016(4) -0.001(3) 0.001(3) -0.004(3)
C16 0.028(6) 0.063(8) 0.038(6) -0.012(5) 0.001(4) -0.007(5)
C17 0.020(4) 0.018(5) 0.018(4) 0.000(3) -0.004(3) 0.003(3)
C18 0.023(5) 0.021(5) 0.023(4) 0.002(3) 0.003(3) 0.003(3)
C19 0.020(5) 0.029(5) 0.025(4) 0.004(4) 0.002(3) -0.006(4)
C20 0.011(5) 0.045(6) 0.034(5) -0.003(4) 0.002(3) -0.003(4)
C21 0.017(4) 0.011(4) 0.026(4) 0.000(3) -0.002(3) 0.000(3)
C22 0.014(5) 0.047(7) 0.020(4) -0.001(4) 0.001(3) 0.001(4)
C23 0.034(5) 0.011(5) 0.019(4) 0.004(3) 0.000(3) -0.003(3)
C24 0.019(4) 0.025(5) 0.017(4) 0.010(3) -0.001(3) 0.001(3)
C25 0.021(5) 0.021(5) 0.021(4) 0.000(3) -0.002(3) 0.003(3)
C26 0.020(4) 0.014(4) 0.017(4) 0.002(3) -0.001(3) 0.003(3)
C27 0.016(4) 0.020(5) 0.015(4) 0.005(3) 0.000(3) 0.002(3)
C28 0.011(4) 0.030(5) 0.029(5) 0.003(3) 0.000(3) -0.001(4)
C29 0.017(4) 0.039(5) 0.025(4) 0.008(3) 0.004(3) -0.002(4)
C30 0.025(5) 0.027(5) 0.022(4) 0.017(4) 0.003(3) 0.004(4)
C31 0.0217(19) 0.021(2) 0.0217(19) 0.0013(10) 0.0006(10) -0.0003(10)
C45 0.046(6) 0.030(6) 0.033(5) 0.001(4) -0.008(4) -0.005(4)
P1 0.0203(12) 0.0243(13) 0.0231(11) 0.0008(9) 0.0020(8) 0.0036(9)
F1 0.031(3) 0.038(4) 0.067(4) 0.000(2) -0.023(3) -0.002(3)
F2 0.032(3) 0.032(3) 0.051(3) -0.005(2) -0.009(2) 0.006(3)
F3 0.044(3) 0.045(4) 0.037(3) 0.000(3) 0.020(2) 0.014(3)
F4 0.042(3) 0.024(3) 0.028(3) 0.011(2) -0.003(2) 0.003(2)
F5 0.042(3) 0.040(4) 0.033(3) 0.014(3) 0.020(2) 0.011(3)
F6 0.026(3) 0.024(3) 0.032(3) 0.003(2) 0.005(2) 0.006(2)
Fe2 0.0159(7) 0.0216(8) 0.0160(6) 0.0002(5) 0.0000(5) 0.0002(5)
C40 0.069(9) 0.035(7) 0.044(6) -0.004(6) -0.033(6) 0.000(5)
S5 0.080(7) 0.020(3) 0.045(4) 0.001(4) -0.008(4) -0.001(3)
S6 0.090(8) 0.035(3) 0.038(3) 0.013(4) -0.013(4) -0.005(2)
C62 0.085(16) 0.059(13) 0.039(7) 0.013(11) -0.012(9) 0.007(9)
S6B 0.063(8) 0.022(4) 0.040(4) 0.009(5) -0.008(5) -0.006(3)
S5B 0.049(6) 0.019(4) 0.054(7) 0.001(4) -0.010(4) -0.003(4)
C62B 0.085(19) 0.035(14) 0.042(8) 0.006(13) -0.008(10) 0.010(11)
S7 0.0285(12) 0.0248(13) 0.0216(10) -0.0023(9) 0.0015(8) 0.0017(9)
S8 0.0296(12) 0.0238(13) 0.0230(10) -0.0050(9) 0.0012(8) -0.0046(9)
N7 0.033(4) 0.029(5) 0.013(3) 0.007(3) 0.007(3) -0.002(3)
N8 0.028(4) 0.040(5) 0.019(4) 0.004(4) -0.006(3) 0.005(3)
N9 0.022(4) 0.020(4) 0.021(3) 0.001(3) -0.001(3) 0.002(3)
N10 0.021(4) 0.019(4) 0.018(3) 0.001(3) -0.003(3) 0.004(3)
N11 0.011(4) 0.036(5) 0.014(3) 0.001(3) 0.002(3) 0.008(3)
N12 0.015(4) 0.024(4) 0.025(4) 0.000(3) -0.004(3) -0.001(3)
C02U 0.037(6) 0.076(9) 0.024(5) 0.022(6) -0.001(4) 0.001(5)
C32 0.011(5) 0.066(8) 0.024(4) 0.011(4) 0.000(3) 0.004(5)
C33 0.022(5) 0.034(6) 0.021(4) 0.000(4) -0.001(3) 0.000(4)
C34 0.023(6) 0.065(8) 0.032(5) 0.007(5) 0.000(4) -0.002(5)
C35 0.016(4) 0.059(7) 0.038(5) 0.001(4) -0.001(4) 0.010(5)
C36 0.021(5) 0.048(7) 0.032(5) -0.018(4) -0.005(4) 0.014(5)
C37 0.019(4) 0.025(5) 0.033(4) -0.006(3) -0.011(3) 0.006(4)
C38 0.021(4) 0.035(5) 0.027(4) -0.009(4) -0.014(3) 0.010(4)
C39 0.049(7) 0.028(6) 0.041(6) -0.009(5) -0.018(5) 0.012(5)
C41 0.054(6) 0.014(5) 0.033(5) 0.007(4) -0.011(4) -0.008(4)
C42 0.049(6) 0.014(5) 0.015(4) 0.014(4) -0.010(4) -0.002(3)
C43 0.042(6) 0.036(6) 0.016(4) 0.011(4) -0.006(4) -0.002(4)
C44 0.052(6) 0.036(6) 0.028(4) 0.025(5) -0.001(4) -0.014(4)
C46 0.031(5) 0.035(6) 0.021(4) 0.003(4) 0.001(4) 0.002(4)
C47 0.018(4) 0.032(6) 0.021(4) 0.001(4) 0.003(3) -0.003(4)
C48 0.026(5) 0.025(5) 0.011(4) -0.003(4) 0.000(3) -0.006(3)
C49 0.020(5) 0.031(5) 0.018(4) -0.001(4) 0.001(3) 0.006(4)
C50 0.022(4) 0.015(4) 0.025(4) 0.010(3) 0.003(3) 0.008(3)
C51 0.016(4) 0.022(5) 0.013(4) -0.004(3) 0.003(3) -0.002(3)
C52 0.012(4) 0.028(5) 0.015(4) -0.003(3) 0.004(3) 0.000(4)
C53 0.018(5) 0.015(5) 0.025(4) 0.001(3) 0.003(3) 0.010(4)
C54 0.019(5) 0.038(6) 0.019(4) 0.008(4) 0.009(3) 0.010(4)
C55 0.022(5) 0.029(5) 0.009(4) 0.000(4) 0.000(3) 0.000(3)
C56 0.008(4) 0.021(5) 0.018(4) 0.003(3) -0.004(3) 0.000(3)
C57 0.017(4) 0.028(5) 0.020(4) 0.006(3) 0.004(3) 0.006(4)
C58 0.022(5) 0.030(6) 0.024(4) -0.001(4) 0.002(3) -0.003(4)
C59 0.027(5) 0.025(5) 0.013(4) 0.007(4) -0.007(3) 0.004(4)
C60 0.016(5) 0.026(5) 0.026(4) -0.006(3) 0.001(3) 0.007(4)
C61 0.026(5) 0.015(5) 0.025(4) 0.007(3) -0.002(3) 0.005(4)
C63 0.026(5) 0.059(8) 0.029(5) -0.005(5) -0.002(4) -0.004(5)
P2 0.0268(13) 0.0298(15) 0.0337(12) -0.0047(10) -0.0032(9) 0.0058(11)
F7 0.084(5) 0.031(4) 0.099(6) -0.008(3) -0.045(4) 0.020(4)
F8 0.103(6) 0.036(4) 0.058(4) -0.012(3) -0.025(4) 0.016(3)
F9 0.121(7) 0.049(5) 0.092(6) -0.031(4) -0.075(5) 0.020(4)
F10 0.083(6) 0.106(8) 0.166(10) 0.005(6) 0.073(6) 0.002(7)
F12 0.085(6) 0.098(7) 0.095(6) 0.001(5) 0.055(5) -0.006(5)
F017 0.095(5) 0.051(4) 0.045(4) -0.029(4) -0.028(3) 0.008(3)
P3 0.0433(15) 0.0273(14) 0.0334(12) 0.0046(10) 0.0026(10) -0.0059(10)
F13 0.085(5) 0.048(4) 0.031(3) 0.005(3) 0.008(3) -0.007(3)
F14 0.064(4) 0.039(4) 0.029(3) -0.002(3) 0.001(2) -0.009(3)
F15 0.055(4) 0.034(4) 0.057(4) -0.005(3) 0.004(3) 0.001(3)
F16 0.057(4) 0.030(3) 0.064(4) 0.008(3) 0.006(3) -0.010(3)
F17 0.046(4) 0.031(3) 0.059(4) 0.002(3) 0.014(3) -0.001(3)
F18 0.043(3) 0.038(4) 0.061(4) 0.009(3) 0.006(3) -0.002(3)
P4 0.0329(15) 0.0492(18) 0.0281(12) 0.0169(11) 0.0018(10) 0.0064(12)
F19 0.103(6) 0.051(5) 0.086(6) 0.033(4) -0.058(5) -0.019(4)
F20 0.049(4) 0.084(6) 0.085(6) 0.001(4) -0.037(4) 0.012(5)
F21 0.047(4) 0.057(4) 0.046(4) 0.022(3) 0.014(3) 0.021(3)
F22 0.063(5) 0.068(5) 0.072(5) 0.015(4) 0.040(4) 0.011(4)
F23 0.041(4) 0.056(5) 0.053(4) 0.017(3) -0.005(3) -0.012(3)
F24 0.182(9) 0.062(6) 0.064(5) 0.056(6) 0.073(6) 0.039(4)
N13 0.055(7) 0.071(10) 0.096(9) -0.012(6) 0.010(6) 0.015(7)
C64 0.130(14) 0.071(11) 0.053(8) -0.031(10) 0.018(8) -0.004(8)
C65 0.060(8) 0.038(8) 0.051(7) -0.001(5) 0.002(5) 0.026(6)
N16 0.022(5) 0.093(9) 0.065(7) 0.006(5) -0.009(4) 0.000(6)
C70 0.073(9) 0.036(8) 0.097(11) 0.013(6) 0.024(8) 0.013(7)
C71 0.035(6) 0.049(7) 0.030(5) -0.003(5) 0.001(4) -0.008(5)

loop_
_atom_type_symbol
_atom_type_description
_atom_type_scat_dispersion_real
_atom_type_scat_dispersion_imag
_atom_type_scat_source
C C 0.0181 0.0091 'International Tables Vol C Tables 4.2.6.8 and 6.1.1.4'
H H 0.0000 0.0000 'International Tables Vol C Tables 4.2.6.8 and 6.1.1.4'
F F 0.0727 0.0534 'International Tables Vol C Tables 4.2.6.8 and 6.1.1.4'
Fe Fe -1.1336 3.1974 'International Tables Vol C Tables 4.2.6.8 and 6.1.1.4'
N N 0.0311 0.0180 'International Tables Vol C Tables 4.2.6.8 and 6.1.1.4'
P P 0.2955 0.4335 'International Tables Vol C Tables 4.2.6.8 and 6.1.1.4'
S S 0.3331 0.5567 'International Tables Vol C Tables 4.2.6.8 and 6.1.1.4'

loop_
_geom_angle_atom_site_label_1
_geom_angle_atom_site_label_2
_geom_angle_atom_site_label_3
_geom_angle_site_symmetry_1
_geom_angle_site_symmetry_3
_geom_angle
_geom_angle_publ_flag
N2 Fe1 N5 . . 178.4(3) ?
N2 Fe1 N3 . . 81.1(3) ?
N5 Fe1 N3 . . 98.4(3) ?
N2 Fe1 N1 . . 80.8(3) ?
N5 Fe1 N1 . . 99.7(3) ?
N3 Fe1 N1 . . 161.8(3) ?
N2 Fe1 N6 . . 97.4(3) ?
N5 Fe1 N6 . . 81.1(3) ?
N3 Fe1 N6 . . 88.4(3) ?
N1 Fe1 N6 . . 93.1(3) ?
N2 Fe1 N4 . . 100.9(3) ?
N5 Fe1 N4 . . 80.6(3) ?
N3 Fe1 N4 . . 92.2(3) ?
N1 Fe1 N4 . . 92.0(3) ?
N6 Fe1 N4 . . 161.6(4) ?
C8 S1 S2 . . 104.3(3) ?
C16 S2 S1 . . 102.3(4) ?
C24 S3 S4 . . 105.1(3) ?
C45 S4 S3 . . 101.6(4) ?
C5 N1 C1 . . 117.9(8) ?
C5 N1 Fe1 . . 114.7(5) ?
C1 N1 Fe1 . . 127.4(6) ?
C10 N2 C6 . . 119.5(8) ?
C10 N2 Fe1 . . 120.3(6) ?
C6 N2 Fe1 . . 120.1(6) ?
C15 N3 C11 . . 117.6(7) ?
C15 N3 Fe1 . . 126.9(6) ?
C11 N3 Fe1 . . 115.4(6) ?
C17 N4 C21 . . 119.0(7) ?
C17 N4 Fe1 . . 126.7(6) ?
C21 N4 Fe1 . . 114.4(5) ?
C22 N5 C26 . . 119.5(8) ?
C22 N5 Fe1 . . 120.7(6) ?
C26 N5 Fe1 . . 119.7(6) ?
C31 N6 C27 . . 119.1(7) ?
C31 N6 Fe1 . . 127.3(6) ?
C27 N6 Fe1 . . 113.5(6) ?
N1 C1 C2 . . 123.1(9) ?
N1 C1 H1 . . 118.5 ?
C2 C1 H1 . . 118.5 ?
C1 C2 C3 . . 119.5(9) ?
C1 C2 H2 . . 120.3 ?
C3 C2 H2 . . 120.3 ?
C4 C3 C2 . . 118.1(9) ?
C4 C3 H3 . . 120.9 ?
C2 C3 H3 . . 120.9 ?
C5 C4 C3 . . 118.3(9) ?
C5 C4 H4 . . 120.8 ?
C3 C4 H4 . . 120.8 ?
N1 C5 C4 . . 123.1(8) ?
N1 C5 C6 . . 114.2(7) ?
C4 C5 C6 . . 122.7(8) ?
N2 C6 C7 . . 121.6(8) ?
N2 C6 C5 . . 110.1(7) ?
C7 C6 C5 . . 128.3(8) ?
C6 C7 C8 . . 119.3(8) ?
C6 C7 H7 . . 120.4 ?
C8 C7 H7 . . 120.4 ?
C9 C8 C7 . . 118.0(8) ?
C9 C8 S1 . . 126.4(7) ?
C7 C8 S1 . . 115.7(7) ?
C10 C9 C8 . . 119.2(8) ?
C10 C9 H9 . . 120.4 ?
C8 C9 H9 . . 120.4 ?
N2 C10 C9 . . 122.5(8) ?
N2 C10 C11 . . 110.8(7) ?
C9 C10 C11 . . 126.6(8) ?
N3 C11 C12 . . 122.8(8) ?
N3 C11 C10 . . 112.4(7) ?
C12 C11 C10 . . 124.9(8) ?
C13 C12 C11 . . 117.3(8) ?
C13 C12 H12 . . 121.3 ?
C11 C12 H12 . . 121.3 ?
C14 C13 C12 . . 121.5(8) ?
C14 C13 H13 . . 119.2 ?
C12 C13 H13 . . 119.2 ?
C13 C14 C15 . . 117.2(8) ?
C13 C14 H14 . . 121.4 ?
C15 C14 H14 . . 121.4 ?
N3 C15 C14 . . 123.5(8) ?
N3 C15 H15 . . 118.2 ?
C14 C15 H15 . . 118.2 ?
S2 C16 H16A . . 109.5 ?
S2 C16 H16B . . 109.5 ?
H16A C16 H16B . . 109.5 ?
S2 C16 H16C . . 109.5 ?
H16A C16 H16C . . 109.5 ?
H16B C16 H16C . . 109.5 ?
N4 C17 C18 . . 121.5(9) ?
N4 C17 H17 . . 119.3 ?
C18 C17 H17 . . 119.3 ?
C17 C18 C19 . . 119.8(8) ?
C17 C18 H18 . . 120.1 ?
C19 C18 H18 . . 120.1 ?
C18 C19 C20 . . 118.5(8) ?
C18 C19 H19 . . 120.8 ?
C20 C19 H19 . . 120.8 ?
C21 C20 C19 . . 119.2(10) ?
C21 C20 H20 . . 120.4 ?
C19 C20 H20 . . 120.4 ?
N4 C21 C20 . . 122.1(8) ?
N4 C21 C22 . . 114.1(7) ?
C20 C21 C22 . . 123.8(9) ?
N5 C22 C23 . . 121.7(8) ?
N5 C22 C21 . . 110.2(9) ?
C23 C22 C21 . . 128.1(8) ?
C22 C23 C24 . . 119.6(8) ?
C22 C23 H23 . . 120.2 ?
C24 C23 H23 . . 120.2 ?
C23 C24 C25 . . 118.0(8) ?
C23 C24 S3 . . 125.5(6) ?
C25 C24 S3 . . 116.5(6) ?
C26 C25 C24 . . 120.1(8) ?
C26 C25 H25 . . 119.9 ?
C24 C25 H25 . . 119.9 ?
N5 C26 C25 . . 121.0(8) ?
N5 C26 C27 . . 111.2(7) ?
C25 C26 C27 . . 127.8(8) ?
N6 C27 C28 . . 121.0(8) ?
N6 C27 C26 . . 114.3(7) ?
C28 C27 C26 . . 124.6(8) ?
C29 C28 C27 . . 118.9(9) ?
C29 C28 H28 . . 120.6 ?
C27 C28 H28 . . 120.6 ?
C28 C29 C30 . . 119.2(8) ?
C28 C29 H29 . . 120.4 ?
C30 C29 H29 . . 120.4 ?
C31 C30 C29 . . 119.8(8) ?
C31 C30 H30 . . 120.1 ?
C29 C30 H30 . . 120.1 ?
N6 C31 C30 . . 121.9(9) ?
N6 C31 H31 . . 119.1 ?
C30 C31 H31 . . 119.1 ?
S4 C45 H45A . . 109.5 ?
S4 C45 H45B . . 109.5 ?
H45A C45 H45B . . 109.5 ?
S4 C45 H45C . . 109.5 ?
H45A C45 H45C . . 109.5 ?
H45B C45 H45C . . 109.5 ?
F4 P1 F1 . . 90.9(3) ?
F4 P1 F3 . . 90.2(3) ?
F1 P1 F3 . . 90.6(4) ?
F4 P1 F6 . . 179.1(3) ?
F1 P1 F6 . . 89.9(3) ?
F3 P1 F6 . . 90.3(3) ?
F4 P1 F5 . . 90.2(3) ?
F1 P1 F5 . . 90.3(4) ?
F3 P1 F5 . . 179.0(4) ?
F6 P1 F5 . . 89.3(3) ?
F4 P1 F2 . . 89.7(3) ?
F1 P1 F2 . . 178.7(4) ?
F3 P1 F2 . . 90.5(3) ?
F6 P1 F2 . . 89.6(3) ?
F5 P1 F2 . . 88.6(3) ?
N11 Fe2 N8 . . 177.9(3) ?
N11 Fe2 N7 . . 100.1(3) ?
N8 Fe2 N7 . . 81.2(3) ?
N11 Fe2 N10 . . 81.6(3) ?
N8 Fe2 N10 . . 100.1(3) ?
N7 Fe2 N10 . . 92.0(3) ?
N11 Fe2 N9 . . 97.5(3) ?
N8 Fe2 N9 . . 81.1(3) ?
N7 Fe2 N9 . . 162.3(4) ?
N10 Fe2 N9 . . 92.3(3) ?
N11 Fe2 N12 . . 80.5(3) ?
N8 Fe2 N12 . . 97.9(3) ?
N7 Fe2 N12 . . 91.2(3) ?
N10 Fe2 N12 . . 162.1(3) ?
N9 Fe2 N12 . . 90.0(3) ?
C41 C40 C39 . . 120.4(11) ?
C41 C40 S5 . . 131.8(12) ?
C39 C40 S5 . . 107.8(11) ?
C41 C40 S5B . . 113.9(12) ?
C39 C40 S5B . . 125.7(12) ?
C40 S5 S6 . . 100.0(8) ?
C62 S6 S5 . . 101.2(9) ?
S6 C62 H62A . . 109.5 ?
S6 C62 H62B . . 109.5 ?
H62A C62 H62B . . 109.5 ?
S6 C62 H62C . . 109.5 ?
H62A C62 H62C . . 109.5 ?
H62B C62 H62C . . 109.5 ?
C62B S6B S5B . . 102.2(13) ?
C40 S5B S6B . . 113.0(10) ?
S6B C62B H62D . . 109.5 ?
S6B C62B H62E . . 109.5 ?
H62D C62B H62E . . 109.5 ?
S6B C62B H62F . . 109.5 ?
H62D C62B H62F . . 109.5 ?
H62E C62B H62F . . 109.5 ?
C54 S7 S8 . . 104.1(3) ?
C63 S8 S7 . . 101.4(3) ?
C46 N7 C43 . . 117.1(8) ?
C46 N7 Fe2 . . 129.0(7) ?
C43 N7 Fe2 . . 113.9(6) ?
C42 N8 C38 . . 120.0(9) ?
C42 N8 Fe2 . . 120.3(7) ?
C38 N8 Fe2 . . 119.6(7) ?
C33 N9 C37 . . 118.1(8) ?
C33 N9 Fe2 . . 127.8(6) ?
C37 N9 Fe2 . . 114.0(6) ?
C47 N10 C51 . . 118.8(7) ?
C47 N10 Fe2 . . 127.4(7) ?
C51 N10 Fe2 . . 113.8(5) ?
C56 N11 C52 . . 119.7(8) ?
C56 N11 Fe2 . . 120.3(6) ?
C52 N11 Fe2 . . 119.7(6) ?
C61 N12 C57 . . 120.4(7) ?
C61 N12 Fe2 . . 125.2(6) ?
C57 N12 Fe2 . . 114.3(6) ?
C32 C02U C44 . . 120.0(10) ?
C32 C02U H02U . . 120.0 ?
C44 C02U H02U . . 120.0 ?
C02U C32 C46 . . 118.3(10) ?
C02U C32 H32 . . 120.8 ?
C46 C32 H32 . . 120.8 ?
N9 C33 C34 . . 123.6(10) ?
N9 C33 H33 . . 118.2 ?
C34 C33 H33 . . 118.2 ?
C35 C34 C33 . . 116.7(10) ?
C35 C34 H34 . . 121.6 ?
C33 C34 H34 . . 121.6 ?
C36 C35 C34 . . 120.6(9) ?
C36 C35 H35 . . 119.7 ?
C34 C35 H35 . . 119.7 ?
C35 C36 C37 . . 120.2(10) ?
C35 C36 H36 . . 119.9 ?
C37 C36 H36 . . 119.9 ?
N9 C37 C36 . . 120.7(9) ?
N9 C37 C38 . . 114.2(8) ?
C36 C37 C38 . . 125.1(9) ?
N8 C38 C39 . . 120.9(10) ?
N8 C38 C37 . . 110.8(8) ?
C39 C38 C37 . . 128.3(9) ?
C38 C39 C40 . . 118.2(11) ?
C38 C39 H39 . . 120.9 ?
C40 C39 H39 . . 120.9 ?
C42 C41 C40 . . 119.2(10) ?
C42 C41 H41 . . 120.4 ?
C40 C41 H41 . . 120.4 ?
N8 C42 C41 . . 121.3(10) ?
N8 C42 C43 . . 110.6(8) ?
C41 C42 C43 . . 128.1(9) ?
N7 C43 C44 . . 122.9(10) ?
N7 C43 C42 . . 114.1(8) ?
C44 C43 C42 . . 122.9(10) ?
C02U C44 C43 . . 117.5(11) ?
C02U C44 H44 . . 121.2 ?
C43 C44 H44 . . 121.2 ?
N7 C46 C32 . . 124.1(10) ?
N7 C46 H46 . . 117.9 ?
C32 C46 H46 . . 117.9 ?
N10 C47 C48 . . 122.0(9) ?
N10 C47 H47 . . 119.0 ?
C48 C47 H47 . . 119.0 ?
C49 C48 C47 . . 119.2(8) ?
C49 C48 H48 . . 120.4 ?
C47 C48 H48 . . 120.4 ?
C50 C49 C48 . . 119.8(8) ?
C50 C49 H49 . . 120.1 ?
C48 C49 H49 . . 120.1 ?
C49 C50 C51 . . 118.4(8) ?
C49 C50 H50 . . 120.8 ?
C51 C50 H50 . . 120.8 ?
N10 C51 C50 . . 121.7(8) ?
N10 C51 C52 . . 115.1(7) ?
C50 C51 C52 . . 123.2(8) ?
C53 C52 N11 . . 121.0(8) ?
C53 C52 C51 . . 129.3(8) ?
N11 C52 C51 . . 109.6(8) ?
C52 C53 C54 . . 119.1(8) ?
C52 C53 H53 . . 120.5 ?
C54 C53 H53 . . 120.5 ?
C55 C54 C53 . . 119.9(9) ?
C55 C54 S7 . . 124.9(7) ?
C53 C54 S7 . . 115.1(7) ?
C54 C55 C56 . . 119.6(8) ?
C54 C55 H55 . . 120.2 ?
C56 C55 H55 . . 120.2 ?
N11 C56 C55 . . 120.6(7) ?
N11 C56 C57 . . 110.8(7) ?
C55 C56 C57 . . 128.7(7) ?
N12 C57 C58 . . 120.7(8) ?
N12 C57 C56 . . 114.1(7) ?
C58 C57 C56 . . 125.1(9) ?
C57 C58 C59 . . 120.8(9) ?
C57 C58 H58 . . 119.6 ?
C59 C58 H58 . . 119.6 ?
C58 C59 C60 . . 117.5(7) ?
C58 C59 H59 . . 121.3 ?
C60 C59 H59 . . 121.3 ?
C59 C60 C61 . . 120.1(8) ?
C59 C60 H60 . . 119.9 ?
C61 C60 H60 . . 119.9 ?
N12 C61 C60 . . 120.4(8) ?
N12 C61 H61 . . 119.8 ?
C60 C61 H61 . . 119.8 ?
S8 C63 H63A . . 109.5 ?
S8 C63 H63B . . 109.5 ?
H63A C63 H63B . . 109.5 ?
S8 C63 H63C . . 109.5 ?
H63A C63 H63C . . 109.5 ?
H63B C63 H63C . . 109.5 ?
F10 P2 F12 . . 178.0(6) ?
F10 P2 F8 . . 88.4(5) ?
F12 P2 F8 . . 91.5(5) ?
F10 P2 F9 . . 92.8(6) ?
F12 P2 F9 . . 89.2(6) ?
F8 P2 F9 . . 89.3(4) ?
F10 P2 F017 . . 88.3(5) ?
F12 P2 F017 . . 89.7(5) ?
F8 P2 F017 . . 91.8(4) ?
F9 P2 F017 . . 178.5(5) ?
F10 P2 F7 . . 90.8(6) ?
F12 P2 F7 . . 89.2(5) ?
F8 P2 F7 . . 178.9(5) ?
F9 P2 F7 . . 91.6(4) ?
F017 P2 F7 . . 87.4(4) ?
F15 P3 F16 . . 90.5(4) ?
F15 P3 F18 . . 91.5(3) ?
F16 P3 F18 . . 178.0(4) ?
F15 P3 F13 . . 90.3(4) ?
F16 P3 F13 . . 89.4(4) ?
F18 P3 F13 . . 90.0(3) ?
F15 P3 F14 . . 90.6(3) ?
F16 P3 F14 . . 90.4(3) ?
F18 P3 F14 . . 90.1(3) ?
F13 P3 F14 . . 179.1(4) ?
F15 P3 F17 . . 179.6(4) ?
F16 P3 F17 . . 89.5(3) ?
F18 P3 F17 . . 88.6(3) ?
F13 P3 F17 . . 89.3(3) ?
F14 P3 F17 . . 89.8(3) ?
F20 P4 F24 . . 92.2(6) ?
F20 P4 F22 . . 88.9(5) ?
F24 P4 F22 . . 178.9(6) ?
F20 P4 F23 . . 89.8(4) ?
F24 P4 F23 . . 88.8(4) ?
F22 P4 F23 . . 90.9(4) ?
F20 P4 F21 . . 90.8(4) ?
F24 P4 F21 . . 91.3(4) ?
F22 P4 F21 . . 89.0(4) ?
F23 P4 F21 . . 179.4(4) ?
F20 P4 F19 . . 178.0(5) ?
F24 P4 F19 . . 89.7(6) ?
F22 P4 F19 . . 89.2(5) ?
F23 P4 F19 . . 90.9(4) ?
F21 P4 F19 . . 88.5(4) ?
C65 C64 H64A . . 109.5 ?
C65 C64 H64B . . 109.5 ?
H64A C64 H64B . . 109.5 ?
C65 C64 H64C . . 109.5 ?
H64A C64 H64C . . 109.5 ?
H64B C64 H64C . . 109.5 ?
N13 C65 C64 . . 175.7(14) ?
C71 C70 H70A . . 109.5 ?
C71 C70 H70B . . 109.5 ?
H70A C70 H70B . . 109.5 ?
C71 C70 H70C . . 109.5 ?
H70A C70 H70C . . 109.5 ?
H70B C70 H70C . . 109.5 ?
N16 C71 C70 . . 177.4(13) ?

loop_
_geom_bond_atom_site_label_1
_geom_bond_atom_site_label_2
_geom_bond_site_symmetry_2
_geom_bond_distance
_geom_bond_publ_flag
Fe1 N2 . 1.872(9) ?
Fe1 N5 . 1.874(8) ?
Fe1 N3 . 1.957(7) ?
Fe1 N1 . 1.980(7) ?
Fe1 N6 . 1.990(7) ?
Fe1 N4 . 2.008(7) ?
S1 C8 . 1.751(9) ?
S1 S2 . 2.032(3) ?
S2 C16 . 1.795(10) ?
S3 C24 . 1.745(10) ?
S3 S4 . 2.032(4) ?
S4 C45 . 1.808(10) ?
N1 C5 . 1.340(11) ?
N1 C1 . 1.342(11) ?
N2 C10 . 1.352(11) ?
N2 C6 . 1.361(11) ?
N3 C15 . 1.338(11) ?
N3 C11 . 1.374(11) ?
N4 C17 . 1.336(11) ?
N4 C21 . 1.350(11) ?
N5 C22 . 1.364(11) ?
N5 C26 . 1.366(11) ?
N6 C31 . 1.345(11) ?
N6 C27 . 1.373(11) ?
C1 C2 . 1.363(13) ?
C1 H1 . 0.95 ?
C2 C3 . 1.397(14) ?
C2 H2 . 0.95 ?
C3 C4 . 1.396(12) ?
C3 H3 . 0.95 ?
C4 C5 . 1.388(12) ?
C4 H4 . 0.95 ?
C5 C6 . 1.478(11) ?
C6 C7 . 1.367(12) ?
C7 C8 . 1.427(12) ?
C7 H7 . 0.95 ?
C8 C9 . 1.405(13) ?
C9 C10 . 1.364(13) ?
C9 H9 . 0.95 ?
C10 C11 . 1.487(12) ?
C11 C12 . 1.393(11) ?
C12 C13 . 1.386(13) ?
C12 H12 . 0.95 ?
C13 C14 . 1.380(13) ?
C13 H13 . 0.95 ?
C14 C15 . 1.402(11) ?
C14 H14 . 0.95 ?
C15 H15 . 0.95 ?
C16 H16A . 0.98 ?
C16 H16B . 0.98 ?
C16 H16C . 0.98 ?
C17 C18 . 1.377(12) ?
C17 H17 . 0.95 ?
C18 C19 . 1.381(13) ?
C18 H18 . 0.95 ?
C19 C20 . 1.383(13) ?
C19 H19 . 0.95 ?
C20 C21 . 1.368(12) ?
C20 H20 . 0.95 ?
C21 C22 . 1.493(12) ?
C22 C23 . 1.376(13) ?
C23 C24 . 1.396(12) ?
C23 H23 . 0.95 ?
C24 C25 . 1.421(12) ?
C25 C26 . 1.367(12) ?
C25 H25 . 0.95 ?
C26 C27 . 1.450(11) ?
C27 C28 . 1.397(11) ?
C28 C29 . 1.385(13) ?
C28 H28 . 0.95 ?
C29 C30 . 1.387(14) ?
C29 H29 . 0.95 ?
C30 C31 . 1.375(12) ?
C30 H30 . 0.95 ?
C31 H31 . 0.95 ?
C45 H45A . 0.98 ?
C45 H45B . 0.98 ?
C45 H45C . 0.98 ?
P1 F4 . 1.597(6) ?
P1 F1 . 1.598(6) ?
P1 F3 . 1.600(5) ?
P1 F6 . 1.602(6) ?
P1 F5 . 1.602(5) ?
P1 F2 . 1.608(6) ?
Fe2 N11 . 1.872(9) ?
Fe2 N8 . 1.876(9) ?
Fe2 N7 . 1.971(7) ?
Fe2 N10 . 1.980(7) ?
Fe2 N9 . 1.983(7) ?
Fe2 N12 . 1.992(7) ?
C40 C41 . 1.371(17) ?
C40 C39 . 1.393(17) ?
C40 S5 . 1.797(16) ?
C40 S5B . 1.805(19) ?
S5 S6 . 2.033(11) ?
S6 C62 . 1.82(2) ?
C62 H62A . 0.98 ?
C62 H62B . 0.98 ?
C62 H62C . 0.98 ?
S6B C62B . 1.79(3) ?
S6B S5B . 2.028(14) ?
C62B H62D . 0.98 ?
C62B H62E . 0.98 ?
C62B H62F . 0.98 ?
S7 C54 . 1.767(11) ?
S7 S8 . 2.029(3) ?
S8 C63 . 1.823(10) ?
N7 C46 . 1.327(12) ?
N7 C43 . 1.365(13) ?
N8 C42 . 1.342(12) ?
N8 C38 . 1.367(12) ?
N9 C33 . 1.334(12) ?
N9 C37 . 1.364(12) ?
N10 C47 . 1.336(11) ?
N10 C51 . 1.354(11) ?
N11 C56 . 1.355(10) ?
N11 C52 . 1.378(11) ?
N12 C61 . 1.342(11) ?
N12 C57 . 1.350(12) ?
C02U C32 . 1.376(16) ?
C02U C44 . 1.393(17) ?
C02U H02U . 0.95 ?
C32 C46 . 1.386(13) ?
C32 H32 . 0.95 ?
C33 C34 . 1.385(13) ?
C33 H33 . 0.95 ?
C34 C35 . 1.378(16) ?
C34 H34 . 0.95 ?
C35 C36 . 1.354(15) ?
C35 H35 . 0.95 ?
C36 C37 . 1.370(13) ?
C36 H36 . 0.95 ?
C37 C38 . 1.466(14) ?
C38 C39 . 1.375(14) ?
C39 H39 . 0.95 ?
C41 C42 . 1.368(13) ?
C41 H41 . 0.95 ?
C42 C43 . 1.475(14) ?
C43 C44 . 1.398(13) ?
C44 H44 . 0.95 ?
C46 H46 . 0.95 ?
C47 C48 . 1.390(12) ?
C47 H47 . 0.95 ?
C48 C49 . 1.378(13) ?
C48 H48 . 0.95 ?
C49 C50 . 1.369(13) ?
C49 H49 . 0.95 ?
C50 C51 . 1.409(11) ?
C50 H50 . 0.95 ?
C51 C52 . 1.481(11) ?
C52 C53 . 1.367(13) ?
C53 C54 . 1.387(13) ?
C53 H53 . 0.95 ?
C54 C55 . 1.380(12) ?
C55 C56 . 1.380(12) ?
C55 H55 . 0.95 ?
C56 C57 . 1.465(12) ?
C57 C58 . 1.377(12) ?
C58 C59 . 1.385(13) ?
C58 H58 . 0.95 ?
C59 C60 . 1.392(13) ?
C59 H59 . 0.95 ?
C60 C61 . 1.399(12) ?
C60 H60 . 0.95 ?
C61 H61 . 0.95 ?
C63 H63A . 0.98 ?
C63 H63B . 0.98 ?
C63 H63C . 0.98 ?
P2 F10 . 1.564(8) ?
P2 F12 . 1.565(7) ?
P2 F8 . 1.569(7) ?
P2 F9 . 1.573(7) ?
P2 F017 . 1.592(6) ?
P2 F7 . 1.603(7) ?
P3 F15 . 1.565(6) ?
P3 F16 . 1.582(6) ?
P3 F18 . 1.603(6) ?
P3 F13 . 1.608(6) ?
P3 F14 . 1.611(6) ?
P3 F17 . 1.621(6) ?
P4 F20 . 1.565(7) ?
P4 F24 . 1.566(7) ?
P4 F22 . 1.587(7) ?
P4 F23 . 1.596(7) ?
P4 F21 . 1.596(7) ?
P4 F19 . 1.628(8) ?
N13 C65 . 1.149(17) ?
C64 C65 . 1.44(2) ?
C64 H64A . 0.98 ?
C64 H64B . 0.98 ?
C64 H64C . 0.98 ?
N16 C71 . 1.171(14) ?
C70 C71 . 1.438(15) ?
C70 H70A . 0.98 ?
C70 H70B . 0.98 ?
C70 H70C . 0.98 ?

loop_
_geom_torsion_atom_site_label_1
_geom_torsion_atom_site_label_2
_geom_torsion_atom_site_label_3
_geom_torsion_atom_site_label_4
_geom_torsion_site_symmetry_1
_geom_torsion_site_symmetry_2
_geom_torsion_site_symmetry_3
_geom_torsion_site_symmetry_4
_geom_torsion
_geom_torsion_publ_flag
N3 Fe1 N2 C10 . . . . 0.1(6) ?
N1 Fe1 N2 C10 . . . . -179.1(6) ?
N6 Fe1 N2 C10 . . . . -87.1(6) ?
N4 Fe1 N2 C10 . . . . 90.7(6) ?
N3 Fe1 N2 C6 . . . . 176.4(6) ?
N1 Fe1 N2 C6 . . . . -2.8(6) ?
N6 Fe1 N2 C6 . . . . 89.2(6) ?
N4 Fe1 N2 C6 . . . . -93.0(6) ?
N3 Fe1 N5 C22 . . . . 91.6(6) ?
N1 Fe1 N5 C22 . . . . -89.6(6) ?
N6 Fe1 N5 C22 . . . . 178.7(7) ?
N4 Fe1 N5 C22 . . . . 0.8(6) ?
N3 Fe1 N5 C26 . . . . -85.8(6) ?
N1 Fe1 N5 C26 . . . . 93.0(6) ?
N6 Fe1 N5 C26 . . . . 1.3(6) ?
N4 Fe1 N5 C26 . . . . -176.6(6) ?
C5 N1 C1 C2 . . . . 0.4(12) ?
Fe1 N1 C1 C2 . . . . -178.1(6) ?
N1 C1 C2 C3 . . . . 0.3(13) ?
C1 C2 C3 C4 . . . . -0.5(13) ?
C2 C3 C4 C5 . . . . 0.1(12) ?
C1 N1 C5 C4 . . . . -0.9(12) ?
Fe1 N1 C5 C4 . . . . 177.8(6) ?
C1 N1 C5 C6 . . . . 178.3(7) ?
Fe1 N1 C5 C6 . . . . -3.0(9) ?
C3 C4 C5 N1 . . . . 0.6(12) ?
C3 C4 C5 C6 . . . . -178.5(7) ?
C10 N2 C6 C7 . . . . 0.8(11) ?
Fe1 N2 C6 C7 . . . . -175.5(6) ?
C10 N2 C6 C5 . . . . 178.3(7) ?
Fe1 N2 C6 C5 . . . . 1.9(8) ?
N1 C5 C6 N2 . . . . 0.8(9) ?
C4 C5 C6 N2 . . . . -180.0(7) ?
N1 C5 C6 C7 . . . . 178.1(8) ?
C4 C5 C6 C7 . . . . -2.7(13) ?
N2 C6 C7 C8 . . . . -0.6(12) ?
C5 C6 C7 C8 . . . . -177.6(7) ?
C6 C7 C8 C9 . . . . -0.2(11) ?
C6 C7 C8 S1 . . . . 178.7(6) ?
S2 S1 C8 C9 . . . . -3.7(8) ?
S2 S1 C8 C7 . . . . 177.5(5) ?
C7 C8 C9 C10 . . . . 0.8(11) ?
S1 C8 C9 C10 . . . . -177.9(6) ?
C6 N2 C10 C9 . . . . -0.1(12) ?
Fe1 N2 C10 C9 . . . . 176.2(6) ?
C6 N2 C10 C11 . . . . -176.3(6) ?
Fe1 N2 C10 C11 . . . . 0.0(9) ?
C8 C9 C10 N2 . . . . -0.7(12) ?
C8 C9 C10 C11 . . . . 174.9(7) ?
C15 N3 C11 C12 . . . . -0.3(11) ?
Fe1 N3 C11 C12 . . . . -178.1(6) ?
C15 N3 C11 C10 . . . . 178.1(6) ?
Fe1 N3 C11 C10 . . . . 0.3(8) ?
N2 C10 C11 N3 . . . . -0.2(9) ?
C9 C10 C11 N3 . . . . -176.2(8) ?
N2 C10 C11 C12 . . . . 178.2(7) ?
C9 C10 C11 C12 . . . . 2.2(13) ?
N3 C11 C12 C13 . . . . 0.2(11) ?
C10 C11 C12 C13 . . . . -178.0(7) ?
C11 C12 C13 C14 . . . . 0.3(12) ?
C12 C13 C14 C15 . . . . -0.8(12) ?
C11 N3 C15 C14 . . . . -0.1(11) ?
Fe1 N3 C15 C14 . . . . 177.3(6) ?
C13 C14 C15 N3 . . . . 0.7(12) ?
C21 N4 C17 C18 . . . . -1.6(12) ?
Fe1 N4 C17 C18 . . . . 180.0(6) ?
N4 C17 C18 C19 . . . . 1.4(12) ?
C17 C18 C19 C20 . . . . -1.4(13) ?
C18 C19 C20 C21 . . . . 1.7(13) ?
C17 N4 C21 C20 . . . . 1.9(12) ?
Fe1 N4 C21 C20 . . . . -179.5(7) ?
C17 N4 C21 C22 . . . . -178.0(7) ?
Fe1 N4 C21 C22 . . . . 0.6(9) ?
C19 C20 C21 N4 . . . . -2.0(13) ?
C19 C20 C21 C22 . . . . 178.0(8) ?
C26 N5 C22 C23 . . . . -2.1(12) ?
Fe1 N5 C22 C23 . . . . -179.5(6) ?
C26 N5 C22 C21 . . . . 176.8(7) ?
Fe1 N5 C22 C21 . . . . -0.6(9) ?
N4 C21 C22 N5 . . . . 0.0(10) ?
C20 C21 C22 N5 . . . . -179.9(8) ?
N4 C21 C22 C23 . . . . 178.8(8) ?
C20 C21 C22 C23 . . . . -1.1(14) ?
N5 C22 C23 C24 . . . . 0.9(13) ?
C21 C22 C23 C24 . . . . -177.8(8) ?
C22 C23 C24 C25 . . . . -0.1(12) ?
C22 C23 C24 S3 . . . . -179.1(7) ?
S4 S3 C24 C23 . . . . 1.9(8) ?
S4 S3 C24 C25 . . . . -177.1(6) ?
C23 C24 C25 C26 . . . . 0.5(12) ?
S3 C24 C25 C26 . . . . 179.7(6) ?
C22 N5 C26 C25 . . . . 2.6(11) ?
Fe1 N5 C26 C25 . . . . -180.0(6) ?
C22 N5 C26 C27 . . . . -176.1(7) ?
Fe1 N5 C26 C27 . . . . 1.3(9) ?
C24 C25 C26 N5 . . . . -1.8(12) ?
C24 C25 C26 C27 . . . . 176.7(8) ?
C31 N6 C27 C28 . . . . 4.0(12) ?
Fe1 N6 C27 C28 . . . . -171.7(6) ?
C31 N6 C27 C26 . . . . -178.7(7) ?
Fe1 N6 C27 C26 . . . . 5.6(8) ?
N5 C26 C27 N6 . . . . -4.5(10) ?
C25 C26 C27 N6 . . . . 176.9(8) ?
N5 C26 C27 C28 . . . . 172.7(8) ?
C25 C26 C27 C28 . . . . -5.9(14) ?
N6 C27 C28 C29 . . . . -3.2(13) ?
C26 C27 C28 C29 . . . . 179.8(8) ?
C27 C28 C29 C30 . . . . 1.0(13) ?
C28 C29 C30 C31 . . . . 0.3(13) ?
C27 N6 C31 C30 . . . . -2.6(12) ?
Fe1 N6 C31 C30 . . . . 172.4(6) ?
C29 C30 C31 N6 . . . . 0.5(13) ?
C41 C40 S5 S6 . . . . -8.3(13) ?
C39 C40 S5 S6 . . . . 174.3(7) ?
C41 C40 S5B S6B . . . . 5.2(14) ?
C39 C40 S5B S6B . . . . -177.4(10) ?
N7 Fe2 N8 C42 . . . . -0.8(7) ?
N10 Fe2 N8 C42 . . . . 89.7(7) ?
N9 Fe2 N8 C42 . . . . -179.6(7) ?
N12 Fe2 N8 C42 . . . . -90.8(7) ?
N7 Fe2 N8 C38 . . . . 174.8(7) ?
N10 Fe2 N8 C38 . . . . -94.7(7) ?
N9 Fe2 N8 C38 . . . . -3.9(6) ?
N12 Fe2 N8 C38 . . . . 84.9(6) ?
N7 Fe2 N11 C56 . . . . -92.5(6) ?
N10 Fe2 N11 C56 . . . . 177.0(6) ?
N9 Fe2 N11 C56 . . . . 85.8(6) ?
N12 Fe2 N11 C56 . . . . -3.0(6) ?
N7 Fe2 N11 C52 . . . . 93.6(6) ?
N10 Fe2 N11 C52 . . . . 3.1(6) ?
N9 Fe2 N11 C52 . . . . -88.1(6) ?
N12 Fe2 N11 C52 . . . . -176.9(6) ?
C44 C02U C32 C46 . . . . 0.3(14) ?
C37 N9 C33 C34 . . . . 1.0(13) ?
Fe2 N9 C33 C34 . . . . -174.7(7) ?
N9 C33 C34 C35 . . . . 1.1(14) ?
C33 C34 C35 C36 . . . . -2.9(15) ?
C34 C35 C36 C37 . . . . 2.5(15) ?
C33 N9 C37 C36 . . . . -1.4(12) ?
Fe2 N9 C37 C36 . . . . 174.9(7) ?
C33 N9 C37 C38 . . . . 179.1(7) ?
Fe2 N9 C37 C38 . . . . -4.6(9) ?
C35 C36 C37 N9 . . . . -0.3(14) ?
C35 C36 C37 C38 . . . . 179.1(9) ?
C42 N8 C38 C39 . . . . -0.7(12) ?
Fe2 N8 C38 C39 . . . . -176.4(7) ?
C42 N8 C38 C37 . . . . 178.1(7) ?
Fe2 N8 C38 C37 . . . . 2.5(9) ?
N9 C37 C38 N8 . . . . 1.6(10) ?
C36 C37 C38 N8 . . . . -177.8(8) ?
N9 C37 C38 C39 . . . . -179.6(9) ?
C36 C37 C38 C39 . . . . 0.9(15) ?
N8 C38 C39 C40 . . . . -0.1(14) ?
C37 C38 C39 C40 . . . . -178.8(9) ?
C41 C40 C39 C38 . . . . -0.3(15) ?
S5 C40 C39 C38 . . . . 177.5(8) ?
S5B C40 C39 C38 . . . . -177.5(10) ?
C39 C40 C41 C42 . . . . 1.5(15) ?
S5 C40 C41 C42 . . . . -175.6(9) ?
S5B C40 C41 C42 . . . . 179.0(9) ?
C38 N8 C42 C41 . . . . 2.0(12) ?
Fe2 N8 C42 C41 . . . . 177.7(7) ?
C38 N8 C42 C43 . . . . -175.1(7) ?
Fe2 N8 C42 C43 . . . . 0.5(9) ?
C40 C41 C42 N8 . . . . -2.4(14) ?
C40 C41 C42 C43 . . . . 174.2(9) ?
C46 N7 C43 C44 . . . . -0.6(13) ?
Fe2 N7 C43 C44 . . . . -178.3(7) ?
C46 N7 C43 C42 . . . . 176.8(7) ?
Fe2 N7 C43 C42 . . . . -0.9(9) ?
N8 C42 C43 N7 . . . . 0.3(10) ?
C41 C42 C43 N7 . . . . -176.6(9) ?
N8 C42 C43 C44 . . . . 177.7(8) ?
C41 C42 C43 C44 . . . . 0.8(14) ?
C32 C02U C44 C43 . . . . 0.7(14) ?
N7 C43 C44 C02U . . . . -0.5(14) ?
C42 C43 C44 C02U . . . . -177.7(8) ?
C43 N7 C46 C32 . . . . 1.7(13) ?
Fe2 N7 C46 C32 . . . . 179.0(7) ?
C02U C32 C46 N7 . . . . -1.5(14) ?
C51 N10 C47 C48 . . . . -1.7(12) ?
Fe2 N10 C47 C48 . . . . 177.7(6) ?
N10 C47 C48 C49 . . . . 0.2(13) ?
C47 C48 C49 C50 . . . . 1.7(12) ?
C48 C49 C50 C51 . . . . -2.0(12) ?
C47 N10 C51 C50 . . . . 1.4(11) ?
Fe2 N10 C51 C50 . . . . -178.1(6) ?
C47 N10 C51 C52 . . . . 179.4(7) ?
Fe2 N10 C51 C52 . . . . -0.1(8) ?
C49 C50 C51 N10 . . . . 0.5(12) ?
C49 C50 C51 C52 . . . . -177.4(7) ?
C56 N11 C52 C53 . . . . 0.6(11) ?
Fe2 N11 C52 C53 . . . . 174.5(6) ?
C56 N11 C52 C51 . . . . -177.7(6) ?
Fe2 N11 C52 C51 . . . . -3.8(8) ?
N10 C51 C52 C53 . . . . -175.8(8) ?
C50 C51 C52 C53 . . . . 2.2(13) ?
N10 C51 C52 N11 . . . . 2.3(9) ?
C50 C51 C52 N11 . . . . -179.7(7) ?
N11 C52 C53 C54 . . . . 1.0(12) ?
C51 C52 C53 C54 . . . . 178.9(7) ?
C52 C53 C54 C55 . . . . -1.7(12) ?
C52 C53 C54 S7 . . . . 178.2(6) ?
S8 S7 C54 C55 . . . . 1.2(8) ?
S8 S7 C54 C53 . . . . -178.7(6) ?
C53 C54 C55 C56 . . . . 0.7(12) ?
S7 C54 C55 C56 . . . . -179.1(6) ?
C52 N11 C56 C55 . . . . -1.5(11) ?
Fe2 N11 C56 C55 . . . . -175.4(6) ?
C52 N11 C56 C57 . . . . 177.5(7) ?
Fe2 N11 C56 C57 . . . . 3.6(9) ?
C54 C55 C56 N11 . . . . 0.9(12) ?
C54 C55 C56 C57 . . . . -178.0(8) ?
C61 N12 C57 C58 . . . . -0.6(12) ?
Fe2 N12 C57 C58 . . . . 178.2(6) ?
C61 N12 C57 C56 . . . . -178.9(7) ?
Fe2 N12 C57 C56 . . . . -0.1(8) ?
N11 C56 C57 N12 . . . . -2.1(9) ?
C55 C56 C57 N12 . . . . 176.9(8) ?
N11 C56 C57 C58 . . . . 179.7(7) ?
C55 C56 C57 C58 . . . . -1.3(14) ?
N12 C57 C58 C59 . . . . 0.2(13) ?
C56 C57 C58 C59 . . . . 178.3(8) ?
C57 C58 C59 C60 . . . . 0.2(12) ?
C58 C59 C60 C61 . . . . -0.1(12) ?
C57 N12 C61 C60 . . . . 0.6(12) ?
Fe2 N12 C61 C60 . . . . -178.0(6) ?
C59 C60 C61 N12 . . . . -0.3(13) ?

loop_
_platon_squeeze_void_nr
_platon_squeeze_void_average_x
_platon_squeeze_void_average_y
_platon_squeeze_void_average_z
_platon_squeeze_void_volume
_platon_squeeze_void_count_electrons
_platon_squeeze_void_content
1 0.119 -0.087 0.546 162 50 ' '
2 -0.120 0.413 0.454 162 50 ' '
